data_7250885
loop_
_publ_author_name
'Pavlov, Kirill G.'
'Grudova, Mariya R.'
'Kubasov, Alexey S.'
'Khrustalev, Victor N.'
'Kritchenkov, Ilia S.'
'Gomila, Rosa M.'
'Frontera, Antonio'
'Tskhovrebov, Alexander G.'

_publ_section_title
;
 Thiophenyl and benzothiophenyl gold isocyanide complexes: synthesis,
 structures, and aurophilic and gold-involving chalcogen bonding
 interactions
;
_journal_issue 43
_journal_name_full CrystEngComm
_journal_page_first 7021
_journal_page_last 7031
_journal_paper_doi 10.1039/D5CE00724K
_journal_volume 27
_journal_year 2025
_chemical_formula_moiety '0.333(C39 H36 Au3 N3 S3)'
_chemical_formula_sum 'C13 H12 Au N S'
_chemical_formula_weight 411.26
_space_group_crystal_system monoclinic
_space_group_IT_number 14
_space_group_name_Hall '-P 2yn'
_space_group_name_H-M_alt 'P 1 21/n 1'
_atom_sites_solution_hydrogens geom
_audit_creation_date 2021-04-14
_audit_creation_method
;
Olex2 1.3
(compiled 2020.11.12 svn.r5f609507 for OlexSys, GUI svn.r6272)
;
_audit_update_record
;
2025-04-22 deposited with the CCDC.	2025-09-22 downloaded from the CCDC.
;
_cell_angle_alpha 90
_cell_angle_beta 99.929(2)
_cell_angle_gamma 90
_cell_formula_units_Z 12
_cell_length_a 11.8718(6)
_cell_length_b 20.3094(10)
_cell_length_c 15.8840(8)
_cell_measurement_reflns_used 9894
_cell_measurement_temperature 100.0
_cell_measurement_theta_max 30.042
_cell_measurement_theta_min 2.347
_cell_volume 3772.4(3)
_computing_cell_refinement 'SAINT V8.40A (Bruker, 2019)'
_computing_data_reduction 'SAINT V8.40A (Bruker, 2019)'
_computing_molecular_graphics 'Olex2 1.3 (Dolomanov et al., 2009)'
_computing_publication_material 'Olex2 1.3 (Dolomanov et al., 2009)'
_computing_structure_refinement 'SHELXL 2018/3 (Sheldrick, 2015)'
_computing_structure_solution 'SHELXT 2014/5 (Sheldrick, 2014)'
_diffrn_ambient_temperature 100.0
_diffrn_measured_fraction_theta_full 0.971
_diffrn_measured_fraction_theta_max 0.971
_diffrn_measurement_device_type 'Bruker APEX-II CCD'
_diffrn_measurement_method '\f and \w scans'
_diffrn_radiation_type MoK\a
_diffrn_radiation_wavelength 0.71073
_diffrn_reflns_av_R_equivalents 0.0291
_diffrn_reflns_av_unetI/netI 0.0562
_diffrn_reflns_Laue_measured_fraction_full 0.971
_diffrn_reflns_Laue_measured_fraction_max 0.971
_diffrn_reflns_limit_h_max 12
_diffrn_reflns_limit_h_min -14
_diffrn_reflns_limit_k_max 24
_diffrn_reflns_limit_k_min -15
_diffrn_reflns_limit_l_max 18
_diffrn_reflns_limit_l_min -18
_diffrn_reflns_number 11810
_diffrn_reflns_point_group_measured_fraction_full 0.971
_diffrn_reflns_point_group_measured_fraction_max 0.971
_diffrn_reflns_theta_full 24.996
_diffrn_reflns_theta_max 24.996
_diffrn_reflns_theta_min 1.986
_diffrn_source_current 1.4
_diffrn_source_power 0.07
_diffrn_source_voltage 50.0
_diffrn_standards_number 0
_exptl_absorpt_coefficient_mu 11.836
_exptl_absorpt_correction_T_max 0.7460
_exptl_absorpt_correction_T_min 0.2950
_exptl_absorpt_correction_type multi-scan
_exptl_absorpt_process_details
;
SADABS-2016/2 (Bruker,2016/2) was used for absorption correction.
wR2(int) was 0.1287 before and 0.0613 after correction.
The Ratio of minimum to maximum transmission is 0.3954.
The \l/2 correction factor is Not present.
;
_exptl_crystal_colour colourless
_exptl_crystal_colour_primary colourless
_exptl_crystal_density_diffrn 2.172
_exptl_crystal_description block
_exptl_crystal_F_000 2304
_exptl_crystal_size_max 0.7
_exptl_crystal_size_mid 0.4
_exptl_crystal_size_min 0.2
_refine_diff_density_max 2.677
_refine_diff_density_min -3.998
_refine_diff_density_rms 0.313
_refine_ls_extinction_coef 0.00031(6)
_refine_ls_extinction_expression Fc^*^=kFc[1+0.001xFc^2^\l^3^/sin(2\q)]^-1/4^
_refine_ls_extinction_method 'SHELXL-2018/3 (Sheldrick 2018)'
_refine_ls_goodness_of_fit_ref 1.045
_refine_ls_hydrogen_treatment constr
_refine_ls_matrix_type full
_refine_ls_number_parameters 446
_refine_ls_number_reflns 6440
_refine_ls_number_restraints 20
_refine_ls_restrained_S_all 1.048
_refine_ls_R_factor_all 0.0602
_refine_ls_R_factor_gt 0.0517
_refine_ls_shift/su_max 0.001
_refine_ls_shift/su_mean 0.000
_refine_ls_structure_factor_coef Fsqd
_refine_ls_weighting_details 'w=1/[\s^2^(Fo^2^)+(0.0832P)^2^+31.5862P] where P=(Fo^2^+2Fc^2^)/3'
_refine_ls_weighting_scheme calc
_refine_ls_wR_factor_gt 0.1339
_refine_ls_wR_factor_ref 0.1403
_reflns_Friedel_coverage 0.000
_reflns_number_gt 5520
_reflns_number_total 6440
_reflns_threshold_expression 'I > 2\s(I)'
_cod_data_source_file d5ce00724k2.cif
_cod_data_source_block mo_21kub51_1_0m_a
_cod_depositor_comments 'Adding full bibliography for 7250880--7250889.cif.'
_cod_database_code 7250885
_shelx_shelxl_version_number 2018/3
_shelx_space_group_comment
;
The symmetry employed for this shelxl refinement is uniquely defined
by the following loop, which should always be used as a source of
symmetry information in preference to the above space-group names.
They are only intended as comments.
;
_shelx_estimated_absorpt_t_max 0.201
_shelx_estimated_absorpt_t_min 0.044
_olex2_refinement_description
;
1. Restrained distances
 S3A-C27
 1.71 with sigma of 0.02
 C27-C28A
 1.38 with sigma of 0.02
 C30-C29
 1.38 with sigma of 0.02
 C27-S3B
 1.71 with sigma of 0.02
 C29-C28A
 1.42 with sigma of 0.02
 C30-C28B
 1.42 with sigma of 0.02
 C28B-C27
 1.38 with sigma of 0.02
 C29-S3B
 1.71 with sigma of 0.02
 S1A-C1
 1.71 with sigma of 0.02
 C3-S1B
 1.71 with sigma of 0.02
 C27-S3A
 1.71 with sigma of 0.02
 S1A-C4
 1.71 with sigma of 0.02
 S1B-C1
 1.71 with sigma of 0.02
 C2B-C4
 1.42 with sigma of 0.02
 C2A-C1
 1.38 with sigma of 0.02
 S3B-C27
 1.71 with sigma of 0.02
 C2A-C3
 1.42 with sigma of 0.02
 C30-S3A
 1.71 with sigma of 0.02
 C3-C4
 1.38 with sigma of 0.02
 C2B-C1
 1.38 with sigma of 0.02
2. Uiso/Uaniso restraints and constraints
Uanis(C28B) = Uanis(C28A)
Uanis(C2B) = Uanis(C2A)
Uanis(C28A) = Uanis(C30)
Uanis(C2B) = Uanis(C3)
Uanis(C15) = Uanis(C14)
3. Others
 Fixed Sof: C28B(0.3) H28B(0.3) C2B(0.4) H2B(0.4) S1B(0.4) C28A(0.7) H28A(0.7)
 H3A(0.6) H3B(0.4) H30A(0.3) H30(0.7) H4B(0.4) H4A(0.6) H29(0.7) H29A(0.3)
 S3A(0.7) S3B(0.3) S1A(0.6) C2A(0.6) H2A(0.6)
4.a Aromatic/amide H refined with riding coordinates:
 C28B(H28B), C2B(H2B), C28A(H28A), C15(H15), C22(H22), C16(H16), C34(H34),
 C3(H3A), C3(H3B), C36(H36), C30(H30A), C30(H30), C21(H21), C35(H35), C8(H8),
 C4(H4B), C4(H4A), C17(H17), C29(H29), C29(H29A), C10(H10), C23(H23), C9(H9),
 C2A(H2A)
4.b Idealised Me refined as rotating group:
 C25(H25A,H25B,H25C), C38(H38A,H38B,H38C), C13(H13A,H13B,H13C), C12(H12A,H12B,
 H12C), C39(H39A,H39B,H39C), C26(H26A,H26B,H26C)
;
_olex2_submission_special_instructions 'No special instructions were received'

loop_
_space_group_symop_operation_xyz
'x, y, z'
'-x+1/2, y+1/2, -z+1/2'
'-x, -y, -z'
'x-1/2, -y-1/2, z-1/2'

loop_
_atom_site_label
_atom_site_type_symbol
_atom_site_fract_x
_atom_site_fract_y
_atom_site_fract_z
_atom_site_U_iso_or_equiv
_atom_site_adp_type
_atom_site_occupancy
_atom_site_site_symmetry_order
_atom_site_calc_flag
_atom_site_refinement_flags_posn
_atom_site_refinement_flags_adp
_atom_site_refinement_flags_occupancy
_atom_site_disorder_assembly
_atom_site_disorder_group
Au1 Au 0.59656(3) 0.17317(2) 0.31128(3) 0.01958(15) Uani 1 1 d . . . . .
Au2 Au 0.74298(3) 0.16607(2) 0.49701(3) 0.02017(15) Uani 1 1 d . . . . .
Au3 Au 0.92275(3) 0.25294(2) 0.64208(3) 0.02100(15) Uani 1 1 d . . . . .
S2 S 0.8437(3) 0.06410(15) 0.3718(2) 0.0318(7) Uani 1 1 d . . . . .
C28B C 0.914(5) 0.1850(16) 0.8205(14) 0.027(2) Uani 0.3 1 d D . P A 2
H28B H 0.940357 0.223546 0.851920 0.032 Uiso 0.3 1 calc R U P A 2
C2B C 0.467(2) 0.0588(16) 0.389(2) 0.027(2) Uani 0.4 1 d D . P B 2
H2B H 0.534359 0.045661 0.426785 0.033 Uiso 0.4 1 calc R U P B 2
S1B S 0.3428(7) 0.1118(5) 0.2679(6) 0.0263(19) Uani 0.4 1 d D . P B 2
C28A C 0.875(3) 0.1176(9) 0.7233(12) 0.027(2) Uani 0.7 1 d D . P A 1
H28A H 0.863273 0.095826 0.669571 0.032 Uiso 0.7 1 calc R U P A 1
N23 N 0.7917(7) 0.2691(4) 0.2838(6) 0.022(2) Uani 1 1 d . . . . .
N25 N 0.9258(7) 0.3640(4) 0.5053(6) 0.022(2) Uani 1 1 d . . . . .
N24 N 0.5352(7) 0.2395(5) 0.5481(6) 0.022(2) Uani 1 1 d . . . . .
C31 C 0.9290(9) 0.3225(6) 0.5553(8) 0.027(3) Uani 1 1 d . . . . .
C15 C 0.9905(8) 0.1104(5) 0.4983(6) 0.0156(14) Uani 1 1 d . . . . .
H15 H 1.025560 0.133855 0.547641 0.019 Uiso 1 1 calc R U . . .
C19 C 0.4383(8) 0.2711(5) 0.5708(6) 0.016(2) Uani 1 1 d . . . . .
C22 C 0.2516(10) 0.3307(6) 0.6161(7) 0.029(3) Uani 1 1 d . . . . .
H22 H 0.186778 0.351952 0.631343 0.035 Uiso 1 1 calc R U . . .
C27 C 0.9055(9) 0.1842(4) 0.7306(6) 0.022(2) Uani 1 1 d D . . . .
C6 C 0.8792(9) 0.3075(5) 0.2597(7) 0.022(2) Uani 1 1 d . . . . .
C32 C 0.9025(9) 0.4131(5) 0.4417(7) 0.022(2) Uani 1 1 d . . . . .
C25 C 0.3166(10) 0.1851(6) 0.4828(7) 0.029(3) Uani 1 1 d . . . . .
H25A H 0.331077 0.197070 0.425851 0.043 Uiso 1 1 calc R U . . .
H25B H 0.238484 0.168048 0.478159 0.043 Uiso 1 1 calc R U . . .
H25C H 0.371116 0.151083 0.507330 0.043 Uiso 1 1 calc R U . . .
C16 C 1.0487(9) 0.0661(6) 0.4487(7) 0.027(3) Uani 1 1 d . . . . .
H16 H 1.128100 0.056877 0.463151 0.033 Uiso 1 1 calc R U . . .
C5 C 0.7197(9) 0.2357(6) 0.2953(7) 0.025(3) Uani 1 1 d . . . . .
C34 C 0.9664(10) 0.4930(6) 0.3533(7) 0.025(2) Uani 1 1 d . . . . .
H34 H 1.025693 0.515770 0.332301 0.031 Uiso 1 1 calc R U . . .
C38 C 1.1167(9) 0.4254(6) 0.4477(7) 0.029(3) Uani 1 1 d . . . . .
H38A H 1.134910 0.435849 0.508806 0.044 Uiso 1 1 calc R U . . .
H38B H 1.168110 0.449879 0.417003 0.044 Uiso 1 1 calc R U . . .
H38C H 1.126332 0.378076 0.439479 0.044 Uiso 1 1 calc R U . . .
C20 C 0.3303(8) 0.2443(5) 0.5390(6) 0.016(2) Uani 1 1 d . . . . .
C3 C 0.2900(9) 0.0556(5) 0.3260(7) 0.027(2) Uani 1 1 d D . . . .
H3A H 0.211282 0.046534 0.306593 0.033 Uiso 0.6 1 calc R U P B 1
H3B H 0.211788 0.043235 0.312272 0.033 Uiso 0.4 1 calc R U P B 2
C33 C 0.9938(9) 0.4448(5) 0.4135(6) 0.020(2) Uani 1 1 d . . . . .
C36 C 0.7656(9) 0.4772(5) 0.3513(7) 0.028(3) Uani 1 1 d . . . . .
H36 H 0.688908 0.489202 0.329131 0.034 Uiso 1 1 calc R U . . .
C37 C 0.7872(9) 0.4280(5) 0.4116(7) 0.024(2) Uani 1 1 d . . . . .
C30 C 0.8840(9) 0.1267(5) 0.8648(7) 0.027(2) Uani 1 1 d D . . . .
H30A H 0.880985 0.120672 0.923636 0.032 Uiso 0.3 1 calc R U P A 2
H30 H 0.881353 0.115125 0.922331 0.032 Uiso 0.7 1 calc R U P A 1
C13 C 1.0227(10) 0.2328(6) 0.3481(7) 0.029(3) Uani 1 1 d . . . . .
H13A H 0.993147 0.241026 0.401017 0.044 Uiso 1 1 calc R U . . .
H13B H 1.105998 0.227932 0.361082 0.044 Uiso 1 1 calc R U . . .
H13C H 0.988610 0.192305 0.321319 0.044 Uiso 1 1 calc R U . . .
C21 C 0.2381(9) 0.2770(5) 0.5637(7) 0.023(2) Uani 1 1 d . . . . .
H21 H 0.162947 0.261240 0.543359 0.027 Uiso 1 1 calc R U . . .
C35 C 0.8539(10) 0.5091(5) 0.3228(8) 0.029(3) Uani 1 1 d . . . . .
H35 H 0.837152 0.542889 0.281158 0.035 Uiso 1 1 calc R U . . .
C18 C 0.6140(10) 0.2144(6) 0.5312(7) 0.026(3) Uani 1 1 d . . . . .
C11 C 0.9922(8) 0.2901(5) 0.2873(7) 0.020(2) Uani 1 1 d . . . . .
C7 C 0.8466(9) 0.3609(5) 0.2037(6) 0.021(2) Uani 1 1 d . . . . .
C12 C 0.7219(10) 0.3773(6) 0.1762(8) 0.033(3) Uani 1 1 d . . . . .
H12A H 0.684287 0.341807 0.139960 0.049 Uiso 1 1 calc R U . . .
H12B H 0.714808 0.418620 0.143858 0.049 Uiso 1 1 calc R U . . .
H12C H 0.685522 0.382086 0.226708 0.049 Uiso 1 1 calc R U . . .
C14 C 0.8686(8) 0.1134(5) 0.4604(6) 0.0156(14) Uani 1 1 d . . . . .
C8 C 0.9327(10) 0.3966(6) 0.1781(7) 0.027(3) Uani 1 1 d . . . . .
H8 H 0.914129 0.433433 0.141466 0.032 Uiso 1 1 calc R U . . .
C4 C 0.3587(8) 0.0275(5) 0.3929(7) 0.030(3) Uani 1 1 d D . . . .
H4B H 0.340609 -0.004449 0.432184 0.036 Uiso 0.4 1 calc R U P B 2
H4A H 0.332450 -0.006194 0.426251 0.036 Uiso 0.6 1 calc R U P B 1
C17 C 0.9815(10) 0.0391(6) 0.3806(8) 0.031(3) Uani 1 1 d . . . . .
H17 H 1.008089 0.009496 0.342070 0.037 Uiso 1 1 calc R U . . .
C29 C 0.8614(10) 0.0837(5) 0.7999(6) 0.032(3) Uani 1 1 d D . . . .
H29 H 0.840372 0.038897 0.804148 0.038 Uiso 0.7 1 calc R U P A 1
H29A H 0.845205 0.039118 0.811192 0.038 Uiso 0.3 1 calc R U P A 2
C10 C 1.0761(10) 0.3262(6) 0.2590(7) 0.027(3) Uani 1 1 d . . . . .
H10 H 1.154233 0.314718 0.276282 0.032 Uiso 1 1 calc R U . . .
C24 C 0.4568(10) 0.3245(5) 0.6260(7) 0.023(2) Uani 1 1 d . . . . .
C39 C 0.6935(10) 0.3913(7) 0.4432(9) 0.043(3) Uani 1 1 d . . . . .
H39A H 0.709233 0.343919 0.442876 0.064 Uiso 1 1 calc R U . . .
H39B H 0.620453 0.400471 0.405931 0.064 Uiso 1 1 calc R U . . .
H39C H 0.689355 0.405386 0.501633 0.064 Uiso 1 1 calc R U . . .
C23 C 0.3616(10) 0.3543(6) 0.6471(7) 0.029(3) Uani 1 1 d . . . . .
H23 H 0.370663 0.391734 0.683441 0.035 Uiso 1 1 calc R U . . .
C1 C 0.4732(8) 0.1085(5) 0.3288(6) 0.021(2) Uani 1 1 d D . . . .
C26 C 0.5753(11) 0.3485(6) 0.6599(8) 0.036(3) Uani 1 1 d . . . . .
H26A H 0.620039 0.312867 0.691017 0.054 Uiso 1 1 calc R U . . .
H26B H 0.571418 0.385724 0.698594 0.054 Uiso 1 1 calc R U . . .
H26C H 0.612022 0.362744 0.612208 0.054 Uiso 1 1 calc R U . . .
C9 C 1.0463(10) 0.3797(6) 0.2048(7) 0.028(3) Uani 1 1 d . . . . .
H9 H 1.104601 0.404885 0.185886 0.034 Uiso 1 1 calc R U . . .
S3A S 0.9172(4) 0.20212(18) 0.8357(2) 0.0179(9) Uani 0.7 1 d D . P A 1
S3B S 0.8616(16) 0.1074(6) 0.7027(6) 0.032(3) Uani 0.3 1 d D . P A 2
S1A S 0.4926(4) 0.0556(2) 0.4131(3) 0.0185(11) Uani 0.6 1 d D . P B 1
C2A C 0.3596(16) 0.1018(13) 0.2901(17) 0.027(2) Uani 0.6 1 d D . P B 1
H2A H 0.328883 0.127203 0.241290 0.033 Uiso 0.6 1 calc R U P B 1

loop_
_atom_site_aniso_label
_atom_site_aniso_U_11
_atom_site_aniso_U_22
_atom_site_aniso_U_33
_atom_site_aniso_U_23
_atom_site_aniso_U_13
_atom_site_aniso_U_12
Au1 0.0147(2) 0.0231(3) 0.0198(2) -0.00045(16) 0.00004(17) 0.00130(15)
Au2 0.0141(2) 0.0257(3) 0.0194(3) 0.00177(16) -0.00099(17) 0.00237(15)
Au3 0.0218(2) 0.0168(2) 0.0246(3) 0.00168(16) 0.00425(18) 0.00139(16)
S2 0.0270(15) 0.0329(17) 0.0324(16) -0.0039(13) -0.0035(13) 0.0012(12)
C28B 0.023(5) 0.038(6) 0.018(5) -0.004(4) 0.000(4) -0.003(4)
C2B 0.030(5) 0.019(5) 0.031(6) -0.006(4) -0.002(4) -0.001(4)
S1B 0.020(4) 0.030(5) 0.028(5) 0.004(3) 0.001(3) -0.003(3)
C28A 0.023(5) 0.038(6) 0.018(5) -0.004(4) 0.000(4) -0.003(4)
N23 0.011(4) 0.027(5) 0.026(5) -0.006(4) 0.002(4) -0.001(4)
N25 0.024(5) 0.018(5) 0.024(5) 0.004(4) 0.003(4) -0.006(4)
N24 0.014(4) 0.032(5) 0.018(5) 0.005(4) -0.003(4) 0.004(4)
C31 0.016(5) 0.027(6) 0.035(7) -0.011(5) -0.002(5) -0.001(4)
C15 0.010(3) 0.019(4) 0.017(4) 0.006(3) 0.001(3) 0.000(3)
C19 0.017(5) 0.014(5) 0.015(5) 0.005(4) 0.001(4) 0.003(4)
C22 0.032(6) 0.032(7) 0.022(6) 0.007(5) 0.002(5) 0.013(5)
C27 0.019(5) 0.011(5) 0.035(7) 0.007(5) 0.008(5) 0.001(4)
C6 0.018(5) 0.028(6) 0.017(5) 0.001(4) -0.008(4) -0.002(4)
C32 0.025(5) 0.016(5) 0.022(5) 0.003(4) -0.001(4) 0.004(4)
C25 0.024(6) 0.034(7) 0.025(6) 0.000(5) -0.002(5) 0.005(5)
C16 0.021(5) 0.030(6) 0.031(6) 0.006(5) 0.005(5) 0.001(5)
C5 0.011(5) 0.040(7) 0.023(6) -0.004(5) 0.000(4) 0.008(5)
C34 0.028(6) 0.027(6) 0.018(5) 0.001(5) -0.005(5) 0.000(5)
C38 0.016(5) 0.044(7) 0.026(6) -0.007(5) -0.001(5) 0.009(5)
C20 0.020(5) 0.016(5) 0.010(5) 0.006(4) -0.002(4) -0.002(4)
C3 0.030(5) 0.019(5) 0.031(6) -0.006(4) -0.002(4) -0.001(4)
C33 0.018(5) 0.026(6) 0.016(5) 0.000(4) 0.000(4) -0.003(4)
C36 0.017(5) 0.025(6) 0.038(7) -0.013(5) -0.010(5) 0.009(5)
C37 0.024(6) 0.016(5) 0.030(6) -0.009(5) -0.004(5) -0.002(4)
C30 0.023(5) 0.038(6) 0.018(5) -0.004(4) 0.000(4) -0.003(4)
C13 0.026(6) 0.030(6) 0.029(6) 0.010(5) -0.005(5) 0.005(5)
C21 0.023(5) 0.020(6) 0.024(6) 0.003(5) 0.002(5) 0.007(4)
C35 0.035(6) 0.017(6) 0.032(6) -0.009(5) -0.005(5) 0.006(5)
C18 0.026(6) 0.029(6) 0.018(5) 0.001(5) -0.010(5) 0.003(5)
C11 0.017(5) 0.021(6) 0.021(5) -0.001(4) 0.000(4) -0.004(4)
C7 0.024(5) 0.016(5) 0.018(5) -0.008(4) -0.006(4) 0.001(4)
C12 0.028(6) 0.027(6) 0.035(7) -0.004(5) -0.015(5) 0.006(5)
C14 0.010(3) 0.019(4) 0.017(4) 0.006(3) 0.001(3) 0.000(3)
C8 0.033(6) 0.024(6) 0.022(6) -0.004(5) -0.001(5) -0.005(5)
C4 0.033(6) 0.021(6) 0.037(7) 0.001(5) 0.010(5) 0.001(5)
C17 0.030(6) 0.036(7) 0.028(6) 0.001(5) 0.009(5) 0.005(5)
C29 0.032(6) 0.026(6) 0.032(6) 0.006(5) -0.009(5) -0.003(5)
C10 0.024(6) 0.033(7) 0.022(6) -0.006(5) 0.000(5) -0.005(5)
C24 0.028(6) 0.021(6) 0.016(5) 0.005(4) -0.007(5) 0.000(4)
C39 0.021(6) 0.049(8) 0.056(9) -0.004(7) 0.003(6) -0.003(6)
C23 0.040(7) 0.023(6) 0.022(6) 0.002(5) 0.002(5) -0.002(5)
C1 0.025(6) 0.017(5) 0.021(5) -0.004(4) 0.002(5) 0.005(4)
C26 0.037(7) 0.037(7) 0.032(7) -0.005(6) -0.001(6) -0.016(6)
C9 0.030(6) 0.027(6) 0.026(6) -0.007(5) 0.002(5) -0.011(5)
S3A 0.0214(18) 0.0126(19) 0.0191(19) -0.0060(14) 0.0016(17) -0.0058(17)
S3B 0.042(8) 0.030(6) 0.022(6) -0.002(5) 0.003(6) 0.000(5)
S1A 0.015(2) 0.017(2) 0.022(3) 0.0003(19) -0.0014(18) 0.0043(18)
C2A 0.030(5) 0.019(5) 0.031(6) -0.006(4) -0.002(4) -0.001(4)

loop_
_atom_type_symbol
_atom_type_description
_atom_type_scat_dispersion_real
_atom_type_scat_dispersion_imag
_atom_type_scat_source
C C 0.0033 0.0016 'International Tables Vol C Tables 4.2.6.8 and 6.1.1.4'
H H 0.0000 0.0000 'International Tables Vol C Tables 4.2.6.8 and 6.1.1.4'
Au Au -2.0133 8.8022 'International Tables Vol C Tables 4.2.6.8 and 6.1.1.4'
N N 0.0061 0.0033 'International Tables Vol C Tables 4.2.6.8 and 6.1.1.4'
S S 0.1246 0.1234 'International Tables Vol C Tables 4.2.6.8 and 6.1.1.4'

loop_
_geom_angle_atom_site_label_1
_geom_angle_atom_site_label_2
_geom_angle_atom_site_label_3
_geom_angle
_geom_angle_site_symmetry_1
_geom_angle_site_symmetry_3
_geom_angle_publ_flag
C5 Au1 Au2 81.4(3) . . ?
C5 Au1 C1 179.0(4) . . ?
C1 Au1 Au2 97.9(3) . . ?
Au1 Au2 Au3 143.037(17) . . ?
C18 Au2 Au1 84.6(3) . . ?
C18 Au2 Au3 88.9(3) . . ?
C18 Au2 C14 177.2(4) . . ?
C14 Au2 Au1 94.1(3) . . ?
C14 Au2 Au3 93.6(3) . . ?
C31 Au3 Au2 89.6(3) . . ?
C31 Au3 C27 176.1(4) . . ?
C27 Au3 Au2 89.2(3) . . ?
C17 S2 C14 94.6(5) . . ?
C27 C28B H28B 120.1 . . ?
C27 C28B C30 120(2) . . ?
C30 C28B H28B 120.1 . . ?
C4 C2B H2B 120.1 . . ?
C1 C2B H2B 120.1 . . ?
C1 C2B C4 119.7(19) . . ?
C3 S1B C1 93.0(6) . . ?
C27 C28A H28A 121.3 . . ?
C27 C28A C29 117.4(15) . . ?
C29 C28A H28A 121.3 . . ?
C5 N23 C6 173.2(11) . . ?
C31 N25 C32 170.7(10) . . ?
C18 N24 C19 178.8(11) . . ?
N25 C31 Au3 175.7(10) . . ?
C16 C15 H15 125.3 . . ?
C16 C15 C14 109.4(9) . . ?
C14 C15 H15 125.3 . . ?
C20 C19 N24 117.6(9) . . ?
C24 C19 N24 117.9(9) . . ?
C24 C19 C20 124.4(10) . . ?
C21 C22 H22 120.2 . . ?
C21 C22 C23 119.6(11) . . ?
C23 C22 H22 120.2 . . ?
C28B C27 Au3 134.1(12) . . ?
C28B C27 S3B 104.1(13) . . ?
C28A C27 Au3 131.9(9) . . ?
C28A C27 S3A 105.4(10) . . ?
S3A C27 Au3 122.5(5) . . ?
S3B C27 Au3 121.6(6) . . ?
N23 C6 C7 117.5(9) . . ?
C11 C6 N23 119.6(10) . . ?
C11 C6 C7 122.8(10) . . ?
C33 C32 N25 119.1(9) . . ?
C33 C32 C37 123.7(10) . . ?
C37 C32 N25 117.1(10) . . ?
H25A C25 H25B 109.5 . . ?
H25A C25 H25C 109.5 . . ?
H25B C25 H25C 109.5 . . ?
C20 C25 H25A 109.5 . . ?
C20 C25 H25B 109.5 . . ?
C20 C25 H25C 109.5 . . ?
C15 C16 H16 122.6 . . ?
C17 C16 C15 114.7(10) . . ?
C17 C16 H16 122.6 . . ?
N23 C5 Au1 176.7(10) . . ?
C33 C34 H34 119.5 . . ?
C33 C34 C35 121.0(11) . . ?
C35 C34 H34 119.5 . . ?
H38A C38 H38B 109.5 . . ?
H38A C38 H38C 109.5 . . ?
H38B C38 H38C 109.5 . . ?
C33 C38 H38A 109.5 . . ?
C33 C38 H38B 109.5 . . ?
C33 C38 H38C 109.5 . . ?
C19 C20 C25 121.8(10) . . ?
C21 C20 C19 115.3(9) . . ?
C21 C20 C25 122.9(9) . . ?
S1B C3 H3B 120.2 . . ?
C4 C3 S1B 119.6(9) . . ?
C4 C3 H3A 126.9 . . ?
C4 C3 H3B 120.2 . . ?
C4 C3 C2A 106.2(12) . . ?
C2A C3 H3A 126.9 . . ?
C32 C33 C38 121.1(10) . . ?
C34 C33 C32 116.7(10) . . ?
C34 C33 C38 122.3(10) . . ?
C37 C36 H36 119.6 . . ?
C35 C36 H36 119.6 . . ?
C35 C36 C37 120.7(10) . . ?
C32 C37 C39 121.1(10) . . ?
C36 C37 C32 116.5(10) . . ?
C36 C37 C39 122.4(10) . . ?
C28B C30 H30A 129.5 . . ?
C29 C30 C28B 101.1(14) . . ?
C29 C30 H30A 129.5 . . ?
C29 C30 H30 122.9 . . ?
C29 C30 S3A 114.3(9) . . ?
S3A C30 H30 122.9 . . ?
H13A C13 H13B 109.5 . . ?
H13A C13 H13C 109.5 . . ?
H13B C13 H13C 109.5 . . ?
C11 C13 H13A 109.5 . . ?
C11 C13 H13B 109.5 . . ?
C11 C13 H13C 109.5 . . ?
C22 C21 C20 122.5(10) . . ?
C22 C21 H21 118.8 . . ?
C20 C21 H21 118.8 . . ?
C34 C35 H35 119.3 . . ?
C36 C35 C34 121.3(11) . . ?
C36 C35 H35 119.3 . . ?
N24 C18 Au2 175.7(10) . . ?
C6 C11 C13 120.7(10) . . ?
C10 C11 C6 118.6(10) . . ?
C10 C11 C13 120.7(10) . . ?
C6 C7 C12 120.1(10) . . ?
C8 C7 C6 117.1(10) . . ?
C8 C7 C12 122.8(10) . . ?
C7 C12 H12A 109.5 . . ?
C7 C12 H12B 109.5 . . ?
C7 C12 H12C 109.5 . . ?
H12A C12 H12B 109.5 . . ?
H12A C12 H12C 109.5 . . ?
H12B C12 H12C 109.5 . . ?
S2 C14 Au2 121.3(5) . . ?
C15 C14 Au2 129.3(7) . . ?
C15 C14 S2 109.3(7) . . ?
C7 C8 H8 119.5 . . ?
C7 C8 C9 120.9(11) . . ?
C9 C8 H8 119.5 . . ?
C2B C4 H4B 129.2 . . ?
C3 C4 C2B 101.6(13) . . ?
C3 C4 H4B 129.2 . . ?
C3 C4 H4A 122.2 . . ?
C3 C4 S1A 115.7(9) . . ?
S1A C4 H4A 122.2 . . ?
S2 C17 H17 124.0 . . ?
C16 C17 S2 112.0(10) . . ?
C16 C17 H17 124.0 . . ?
C28A C29 H29 126.2 . . ?
C30 C29 C28A 107.7(12) . . ?
C30 C29 H29 126.2 . . ?
C30 C29 H29A 119.8 . . ?
C30 C29 S3B 120.5(10) . . ?
S3B C29 H29A 119.8 . . ?
C11 C10 H10 120.1 . . ?
C11 C10 C9 119.8(11) . . ?
C9 C10 H10 120.1 . . ?
C19 C24 C26 121.2(11) . . ?
C23 C24 C19 116.8(10) . . ?
C23 C24 C26 122.0(10) . . ?
C37 C39 H39A 109.5 . . ?
C37 C39 H39B 109.5 . . ?
C37 C39 H39C 109.5 . . ?
H39A C39 H39B 109.5 . . ?
H39A C39 H39C 109.5 . . ?
H39B C39 H39C 109.5 . . ?
C22 C23 H23 119.3 . . ?
C24 C23 C22 121.4(11) . . ?
C24 C23 H23 119.3 . . ?
C2B C1 Au1 133.2(11) . . ?
C2B C1 S1B 105.8(12) . . ?
S1B C1 Au1 120.9(6) . . ?
S1A C1 Au1 121.0(5) . . ?
C2A C1 Au1 132.4(10) . . ?
C2A C1 S1A 106.0(11) . . ?
C24 C26 H26A 109.5 . . ?
C24 C26 H26B 109.5 . . ?
C24 C26 H26C 109.5 . . ?
H26A C26 H26B 109.5 . . ?
H26A C26 H26C 109.5 . . ?
H26B C26 H26C 109.5 . . ?
C8 C9 C10 120.8(11) . . ?
C8 C9 H9 119.6 . . ?
C10 C9 H9 119.6 . . ?
C30 S3A C27 95.3(5) . . ?
C29 S3B C27 94.3(7) . . ?
C4 S1A C1 94.0(5) . . ?
C3 C2A H2A 121.0 . . ?
C1 C2A C3 118.1(16) . . ?
C1 C2A H2A 121.0 . . ?

loop_
_geom_bond_atom_site_label_1
_geom_bond_atom_site_label_2
_geom_bond_distance
_geom_bond_site_symmetry_2
_geom_bond_publ_flag
Au1 Au2 3.1587(6) . ?
Au1 C5 1.986(12) . ?
Au1 C1 2.022(10) . ?
Au2 Au3 3.3586(5) . ?
Au2 C18 1.973(12) . ?
Au2 C14 2.001(10) . ?
Au3 C31 1.984(13) . ?
Au3 C27 2.017(9) . ?
S2 C14 1.712(10) . ?
S2 C17 1.695(12) . ?
C28B H28B 0.9500 . ?
C28B C27 1.415(19) . ?
C28B C30 1.454(19) . ?
C2B H2B 0.9500 . ?
C2B C4 1.451(18) . ?
C2B C1 1.398(18) . ?
S1B C3 1.657(12) . ?
S1B C1 1.679(11) . ?
C28A H28A 0.9500 . ?
C28A C27 1.399(17) . ?
C28A C29 1.431(17) . ?
N23 C6 1.404(14) . ?
N23 C5 1.130(14) . ?
N25 C31 1.154(15) . ?
N25 C32 1.412(13) . ?
N24 C19 1.417(13) . ?
N24 C18 1.137(14) . ?
C15 H15 0.9500 . ?
C15 C16 1.447(16) . ?
C15 C14 1.469(13) . ?
C19 C20 1.405(13) . ?
C19 C24 1.388(14) . ?
C22 H22 0.9500 . ?
C22 C21 1.365(16) . ?
C22 C23 1.398(17) . ?
C27 S3A 1.692(9) . ?
C27 S3B 1.679(11) . ?
C6 C11 1.383(14) . ?
C6 C7 1.412(15) . ?
C32 C33 1.399(15) . ?
C32 C37 1.403(14) . ?
C25 H25A 0.9800 . ?
C25 H25B 0.9800 . ?
C25 H25C 0.9800 . ?
C25 C20 1.490(15) . ?
C16 H16 0.9500 . ?
C16 C17 1.346(16) . ?
C34 H34 0.9500 . ?
C34 C33 1.368(15) . ?
C34 C35 1.379(15) . ?
C38 H38A 0.9800 . ?
C38 H38B 0.9800 . ?
C38 H38C 0.9800 . ?
C38 C33 1.518(14) . ?
C20 C21 1.393(15) . ?
C3 H3A 0.9500 . ?
C3 H3B 0.9500 . ?
C3 C4 1.349(12) . ?
C3 C2A 1.432(17) . ?
C36 H36 0.9500 . ?
C36 C37 1.378(16) . ?
C36 C35 1.373(17) . ?
C37 C39 1.496(17) . ?
C30 H30A 0.9500 . ?
C30 H30 0.9500 . ?
C30 C29 1.341(12) . ?
C30 S3A 1.666(11) . ?
C13 H13A 0.9800 . ?
C13 H13B 0.9800 . ?
C13 H13C 0.9800 . ?
C13 C11 1.516(14) . ?
C21 H21 0.9500 . ?
C35 H35 0.9500 . ?
C11 C10 1.374(16) . ?
C7 C12 1.507(14) . ?
C7 C8 1.372(16) . ?
C12 H12A 0.9800 . ?
C12 H12B 0.9800 . ?
C12 H12C 0.9800 . ?
C8 H8 0.9500 . ?
C8 C9 1.386(16) . ?
C4 H4B 0.9500 . ?
C4 H4A 0.9500 . ?
C4 S1A 1.668(10) . ?
C17 H17 0.9500 . ?
C29 H29 0.9500 . ?
C29 H29A 0.9500 . ?
C29 S3B 1.618(13) . ?
C10 H10 0.9500 . ?
C10 C9 1.393(16) . ?
C24 C23 1.373(17) . ?
C24 C26 1.500(15) . ?
C39 H39A 0.9800 . ?
C39 H39B 0.9800 . ?
C39 H39C 0.9800 . ?
C23 H23 0.9500 . ?
C1 S1A 1.701(10) . ?
C1 C2A 1.389(17) . ?
C26 H26A 0.9800 . ?
C26 H26B 0.9800 . ?
C26 H26C 0.9800 . ?
C9 H9 0.9500 . ?
C2A H2A 0.9500 . ?

loop_
_geom_torsion_atom_site_label_1
_geom_torsion_atom_site_label_2
_geom_torsion_atom_site_label_3
_geom_torsion_atom_site_label_4
_geom_torsion
_geom_torsion_site_symmetry_1
_geom_torsion_site_symmetry_2
_geom_torsion_site_symmetry_3
_geom_torsion_site_symmetry_4
_geom_torsion_publ_flag
Au1 C1 S1A C4 173.6(7) . . . . ?
Au1 C1 C2A C3 -171.5(13) . . . . ?
Au3 C27 S3A C30 175.8(7) . . . . ?
Au3 C27 S3B C29 -177.1(8) . . . . ?
C28B C27 S3B C29 -1(3) . . . . ?
C28B C30 C29 S3B -6(3) . . . . ?
S1B C3 C4 C2B -1(2) . . . . ?
C28A C27 S3A C30 0.1(16) . . . . ?
N23 C6 C11 C13 -4.1(16) . . . . ?
N23 C6 C11 C10 176.3(10) . . . . ?
N23 C6 C7 C12 3.5(15) . . . . ?
N23 C6 C7 C8 -177.6(9) . . . . ?
N25 C32 C33 C34 -178.5(10) . . . . ?
N25 C32 C33 C38 2.3(15) . . . . ?
N25 C32 C37 C36 178.3(9) . . . . ?
N25 C32 C37 C39 -2.5(16) . . . . ?
N24 C19 C20 C25 -0.5(14) . . . . ?
N24 C19 C20 C21 179.6(9) . . . . ?
N24 C19 C24 C23 180.0(9) . . . . ?
N24 C19 C24 C26 0.7(15) . . . . ?
C15 C16 C17 S2 -0.6(14) . . . . ?
C19 C20 C21 C22 -0.8(15) . . . . ?
C19 C24 C23 C22 1.7(16) . . . . ?
C27 C28B C30 C29 4(5) . . . . ?
C27 C28A C29 C30 -1(3) . . . . ?
C6 C11 C10 C9 1.1(16) . . . . ?
C6 C7 C8 C9 1.4(16) . . . . ?
C25 C20 C21 C22 179.2(10) . . . . ?
C16 C15 C14 Au2 -179.1(7) . . . . ?
C16 C15 C14 S2 -0.7(10) . . . . ?
C20 C19 C24 C23 -3.1(15) . . . . ?
C20 C19 C24 C26 177.5(10) . . . . ?
C3 S1B C1 Au1 -172.5(7) . . . . ?
C3 S1B C1 C2B 4(2) . . . . ?
C3 C4 S1A C1 -2.0(10) . . . . ?
C33 C32 C37 C36 -0.5(16) . . . . ?
C33 C32 C37 C39 178.8(11) . . . . ?
C33 C34 C35 C36 -0.2(17) . . . . ?
C37 C32 C33 C34 0.3(16) . . . . ?
C37 C32 C33 C38 -179.0(10) . . . . ?
C37 C36 C35 C34 0.0(17) . . . . ?
C30 C28B C27 Au3 173(2) . . . . ?
C30 C28B C27 S3B -2(5) . . . . ?
C30 C29 S3B C27 4.6(15) . . . . ?
C13 C11 C10 C9 -178.5(10) . . . . ?
C21 C22 C23 C24 0.0(17) . . . . ?
C35 C34 C33 C32 0.1(16) . . . . ?
C35 C34 C33 C38 179.3(10) . . . . ?
C35 C36 C37 C32 0.3(16) . . . . ?
C35 C36 C37 C39 -178.9(11) . . . . ?
C11 C6 C7 C12 -179.9(10) . . . . ?
C11 C6 C7 C8 -1.0(16) . . . . ?
C11 C10 C9 C8 -0.8(17) . . . . ?
C7 C6 C11 C13 179.4(10) . . . . ?
C7 C6 C11 C10 -0.2(16) . . . . ?
C7 C8 C9 C10 -0.5(17) . . . . ?
C12 C7 C8 C9 -179.8(10) . . . . ?
C14 S2 C17 C16 0.2(10) . . . . ?
C14 C15 C16 C17 0.9(13) . . . . ?
C4 C2B C1 Au1 169.9(15) . . . . ?
C4 C2B C1 S1B -6(4) . . . . ?
C4 C3 C2A C1 -1(3) . . . . ?
C17 S2 C14 Au2 178.8(6) . . . . ?
C17 S2 C14 C15 0.3(8) . . . . ?
C29 C28A C27 Au3 -174.9(12) . . . . ?
C29 C28A C27 S3A 0(3) . . . . ?
C29 C30 S3A C27 -0.5(10) . . . . ?
C24 C19 C20 C25 -177.3(10) . . . . ?
C24 C19 C20 C21 2.7(15) . . . . ?
C23 C22 C21 C20 -0.4(17) . . . . ?
C1 C2B C4 C3 5(4) . . . . ?
C1 S1B C3 C4 -1.6(12) . . . . ?
C26 C24 C23 C22 -179.0(11) . . . . ?
S3A C30 C29 C28A 0.6(18) . . . . ?
S1A C1 C2A C3 0(3) . . . . ?
C2A C3 C4 S1A 1.9(18) . . . . ?
C2A C1 S1A C4 1.3(16) . . . . ?
